data_4117388
loop_
_publ_author_name
'Aaron Sattler'
'Gerard Parkin'

_publ_section_title
;
 A New Class of Transition Metal Pincer Ligand: Tantalum Complexes that
 Feature a [CCC] X3-Donor Array Derived from a Terphenyl Ligand
;
_journal_name_full 'Journal of the American Chemical Society'
_journal_page_first 2355
_journal_page_last 2366
_journal_paper_doi 10.1021/ja210404x
_journal_volume 134
_journal_year 2012
_chemical_formula_sum 'C32 H39 P2 Ta'
_chemical_formula_weight 666.52
_chemical_name_systematic
; 
 ? 
;
_space_group_IT_number 2
_symmetry_cell_setting triclinic
_symmetry_space_group_name_Hall '-P 1'
_symmetry_space_group_name_H-M 'P -1'
_atom_sites_solution_hydrogens geom
_atom_sites_solution_primary direct
_atom_sites_solution_secondary difmap
_audit_creation_method SHELXL-97
_cell_angle_alpha 90.704(4)
_cell_angle_beta 97.034(4)
_cell_angle_gamma 111.539(4)
_cell_formula_units_Z 2
_cell_length_a 9.311(3)
_cell_length_b 11.161(4)
_cell_length_c 14.008(5)
_cell_measurement_reflns_used 9873
_cell_measurement_temperature 150(2)
_cell_measurement_theta_max 32.45
_cell_measurement_theta_min 2.38
_cell_volume 1341.3(8)
_computing_cell_refinement 'Bruker SAINT'
_computing_data_collection 'Bruker APEX2'
_computing_data_reduction 'Bruker SAINT'
_computing_molecular_graphics 'Bruker SHELXTL'
_computing_publication_material 'Bruker SHELXTL'
_computing_structure_refinement 'SHELXL-97 (Sheldrick, 2008)'
_computing_structure_solution 'SHELXS-97 (Sheldrick, 2008)'
_diffrn_ambient_temperature 150(2)
_diffrn_measured_fraction_theta_full 0.986
_diffrn_measured_fraction_theta_max 0.986
_diffrn_measurement_device_type 'Bruker APEX-II CCD'
_diffrn_measurement_method '\f and \w scans'
_diffrn_radiation_monochromator graphite
_diffrn_radiation_source 'fine-focus sealed tube'
_diffrn_radiation_type MoK\a
_diffrn_radiation_wavelength 0.71073
_diffrn_reflns_av_R_equivalents 0.0175
_diffrn_reflns_av_sigmaI/netI 0.0206
_diffrn_reflns_limit_h_max 13
_diffrn_reflns_limit_h_min -13
_diffrn_reflns_limit_k_max 16
_diffrn_reflns_limit_k_min -16
_diffrn_reflns_limit_l_max 20
_diffrn_reflns_limit_l_min -20
_diffrn_reflns_number 22648
_diffrn_reflns_theta_full 31.51
_diffrn_reflns_theta_max 31.51
_diffrn_reflns_theta_min 1.47
_exptl_absorpt_coefficient_mu 4.236
_exptl_absorpt_correction_T_max 0.4846
_exptl_absorpt_correction_T_min 0.3354
_exptl_absorpt_correction_type empirical
_exptl_absorpt_process_details SADABS
_exptl_crystal_colour RED
_exptl_crystal_density_diffrn 1.650
_exptl_crystal_description BLOCK
_exptl_crystal_F_000 668
_exptl_crystal_size_max 0.33
_exptl_crystal_size_mid 0.32
_exptl_crystal_size_min 0.20
_refine_diff_density_max 1.763
_refine_diff_density_min -0.741
_refine_diff_density_rms 0.090
_refine_ls_extinction_method none
_refine_ls_goodness_of_fit_ref 1.029
_refine_ls_hydrogen_treatment mixed
_refine_ls_matrix_type full
_refine_ls_number_parameters 343
_refine_ls_number_reflns 8812
_refine_ls_number_restraints 0
_refine_ls_restrained_S_all 1.029
_refine_ls_R_factor_all 0.0191
_refine_ls_R_factor_gt 0.0175
_refine_ls_shift/su_max 0.004
_refine_ls_shift/su_mean 0.000
_refine_ls_structure_factor_coef Fsqd
_refine_ls_weighting_details 'calc w=1/[\s^2^(Fo^2^)+(0.0226P)^2^+0.9341P] where P=(Fo^2^+2Fc^2^)/3'
_refine_ls_weighting_scheme calc
_refine_ls_wR_factor_gt 0.0434
_refine_ls_wR_factor_ref 0.0441
_reflns_number_gt 8373
_reflns_number_total 8812
_reflns_threshold_expression >2sigma(I)
_cod_data_source_file ja210404x_si_002.cif
_cod_data_source_block tac6s10
_cod_original_cell_volume 1341.4(8)
_cod_database_code 4117388

loop_
_symmetry_equiv_pos_as_xyz
'x, y, z'
'-x, -y, -z'

loop_
_atom_site_label
_atom_site_type_symbol
_atom_site_fract_x
_atom_site_fract_y
_atom_site_fract_z
_atom_site_U_iso_or_equiv
_atom_site_adp_type
_atom_site_occupancy
_atom_site_symmetry_multiplicity
_atom_site_calc_flag
_atom_site_refinement_flags
Ta Ta 0.612981(7) 0.731093(6) 0.298614(4) 0.01329(2) Uani 1 1 d .
P1 P 0.39143(5) 0.76022(4) 0.38620(3) 0.01575(8) Uani 1 1 d .
P2 P 0.70762(6) 0.72068(5) 0.12956(3) 0.02042(9) Uani 1 1 d .
C1 C 0.7502(2) 0.59738(19) 0.33348(14) 0.0221(3) Uani 1 1 d .
C2 C 0.8743(2) 0.71771(19) 0.32926(14) 0.0225(3) Uani 1 1 d .
C3 C 0.8796(2) 0.82610(18) 0.37906(14) 0.0211(3) Uani 1 1 d .
C4 C 0.7668(2) 0.81579(18) 0.44464(13) 0.0203(3) Uani 1 1 d .
C5 C 0.6776(2) 0.69036(19) 0.47035(13) 0.0220(3) Uani 1 1 d .
C6 C 0.6619(2) 0.58377(18) 0.41371(14) 0.0231(3) Uani 1 1 d .
C11 C 0.43766(19) 0.76304(16) 0.18762(12) 0.0153(3) Uani 1 1 d .
C12 C 0.4618(2) 0.88653(17) 0.15460(12) 0.0172(3) Uani 1 1 d .
C13 C 0.3558(2) 0.90528(19) 0.08203(13) 0.0222(3) Uani 1 1 d .
H13A H 0.3750 0.9887 0.0591 0.027 Uiso 1 1 calc R
C14 C 0.2229(2) 0.8021(2) 0.04374(14) 0.0240(4) Uani 1 1 d .
H14A H 0.1507 0.8154 -0.0050 0.029 Uiso 1 1 calc R
C15 C 0.1947(2) 0.67975(19) 0.07597(13) 0.0212(3) Uani 1 1 d .
H15A H 0.1027 0.6096 0.0501 0.025 Uiso 1 1 calc R
C16 C 0.30249(19) 0.65966(17) 0.14704(12) 0.0162(3) Uani 1 1 d .
C21 C 0.5990(2) 0.99117(17) 0.20489(13) 0.0180(3) Uani 1 1 d .
C22 C 0.68719(19) 0.95450(16) 0.28056(12) 0.0169(3) Uani 1 1 d .
C23 C 0.8041(2) 1.06008(17) 0.33585(13) 0.0189(3) Uani 1 1 d .
H23A H 0.8638 1.0413 0.3894 0.023 Uiso 1 1 calc R
C24 C 0.8384(2) 1.18973(17) 0.31773(14) 0.0208(3) Uani 1 1 d .
C25 C 0.7535(2) 1.21887(18) 0.23883(15) 0.0247(4) Uani 1 1 d .
H25A H 0.7774 1.3060 0.2230 0.030 Uiso 1 1 calc R
C26 C 0.6341(2) 1.12026(18) 0.18353(14) 0.0230(3) Uani 1 1 d .
H26A H 0.5751 1.1405 0.1304 0.028 Uiso 1 1 calc R
C27 C 0.9641(2) 1.29472(19) 0.38172(15) 0.0266(4) Uani 1 1 d .
H27A H 0.9353 1.3705 0.3857 0.040 Uiso 1 1 calc R
H27B H 1.0625 1.3181 0.3549 0.040 Uiso 1 1 calc R
H27C H 0.9765 1.2640 0.4463 0.040 Uiso 1 1 calc R
C31 C 0.29001(19) 0.53242(16) 0.17924(12) 0.0165(3) Uani 1 1 d .
C32 C 0.42082(19) 0.52873(16) 0.24163(12) 0.0164(3) Uani 1 1 d .
C33 C 0.4112(2) 0.40250(17) 0.26129(13) 0.0191(3) Uani 1 1 d .
H33A H 0.4985 0.3933 0.2985 0.023 Uiso 1 1 calc R
C34 C 0.2829(2) 0.29010(17) 0.23009(13) 0.0207(3) Uani 1 1 d .
C35 C 0.1534(2) 0.30063(18) 0.17474(13) 0.0216(3) Uani 1 1 d .
H35A H 0.0629 0.2260 0.1551 0.026 Uiso 1 1 calc R
C36 C 0.1586(2) 0.42123(18) 0.14883(13) 0.0203(3) Uani 1 1 d .
H36A H 0.0718 0.4287 0.1098 0.024 Uiso 1 1 calc R
C37 C 0.2803(3) 0.15940(19) 0.25762(17) 0.0308(4) Uani 1 1 d .
H37A H 0.2343 0.0973 0.2019 0.046 Uiso 1 1 calc R
H37B H 0.2180 0.1310 0.3104 0.046 Uiso 1 1 calc R
H37C H 0.3871 0.1648 0.2785 0.046 Uiso 1 1 calc R
C41 C 0.4362(3) 0.8167(2) 0.51378(15) 0.0284(4) Uani 1 1 d .
H41A H 0.5371 0.8889 0.5247 0.043 Uiso 1 1 calc R
H41B H 0.4408 0.7461 0.5534 0.043 Uiso 1 1 calc R
H41C H 0.3548 0.8453 0.5315 0.043 Uiso 1 1 calc R
C42 C 0.3060(2) 0.87416(19) 0.33959(14) 0.0229(3) Uani 1 1 d .
H42A H 0.2462 0.8415 0.2759 0.034 Uiso 1 1 calc R
H42B H 0.3891 0.9577 0.3342 0.034 Uiso 1 1 calc R
H42C H 0.2367 0.8846 0.3836 0.034 Uiso 1 1 calc R
C43 C 0.2168(2) 0.61683(19) 0.38962(15) 0.0250(4) Uani 1 1 d .
H43A H 0.1452 0.6381 0.4263 0.037 Uiso 1 1 calc R
H43B H 0.2456 0.5491 0.4207 0.037 Uiso 1 1 calc R
H43C H 0.1657 0.5862 0.3237 0.037 Uiso 1 1 calc R
C51 C 0.7835(3) 0.5942(2) 0.10849(16) 0.0308(4) Uani 1 1 d .
H51A H 0.7074 0.5104 0.1216 0.046 Uiso 1 1 calc R
H51B H 0.8815 0.6121 0.1513 0.046 Uiso 1 1 calc R
H51C H 0.8023 0.5924 0.0413 0.046 Uiso 1 1 calc R
C52 C 0.8626(3) 0.8669(2) 0.10154(19) 0.0378(5) Uani 1 1 d .
H52A H 0.8861 0.8558 0.0364 0.057 Uiso 1 1 calc R
H52B H 0.9562 0.8833 0.1482 0.057 Uiso 1 1 calc R
H52C H 0.8288 0.9401 0.1050 0.057 Uiso 1 1 calc R
C53 C 0.5678(3) 0.6880(2) 0.02033(14) 0.0304(4) Uani 1 1 d .
H53A H 0.5310 0.7595 0.0123 0.046 Uiso 1 1 calc R
H53B H 0.4791 0.6079 0.0254 0.046 Uiso 1 1 calc R
H53C H 0.6180 0.6791 -0.0354 0.046 Uiso 1 1 calc R
H1 H 0.741(3) 0.522(2) 0.2982(17) 0.019(2) Uiso 1 1 d .
H2 H 0.943(3) 0.725(2) 0.2908(18) 0.019(2) Uiso 1 1 d .
H3 H 0.954(3) 0.901(2) 0.3693(17) 0.019(2) Uiso 1 1 d .
H4 H 0.770(3) 0.888(2) 0.4814(17) 0.019(2) Uiso 1 1 d .
H5 H 0.625(3) 0.681(2) 0.5205(17) 0.019(2) Uiso 1 1 d .
H6 H 0.589(3) 0.505(2) 0.4273(17) 0.019(2) Uiso 1 1 d .

loop_
_atom_site_aniso_label
_atom_site_aniso_U_11
_atom_site_aniso_U_22
_atom_site_aniso_U_33
_atom_site_aniso_U_23
_atom_site_aniso_U_13
_atom_site_aniso_U_12
Ta 0.01172(3) 0.01415(3) 0.01343(3) 0.00137(2) -0.00001(2) 0.00465(2)
P1 0.01587(18) 0.01519(18) 0.01574(18) 0.00071(14) 0.00232(14) 0.00520(15)
P2 0.0186(2) 0.0250(2) 0.0186(2) 0.00065(16) 0.00455(16) 0.00854(17)
C1 0.0204(8) 0.0231(8) 0.0246(9) -0.0005(7) -0.0031(6) 0.0119(7)
C2 0.0157(8) 0.0286(9) 0.0243(9) 0.0006(7) -0.0020(6) 0.0110(7)
C3 0.0134(7) 0.0227(8) 0.0242(8) 0.0024(6) -0.0031(6) 0.0051(6)
C4 0.0207(8) 0.0213(8) 0.0167(7) 0.0015(6) -0.0019(6) 0.0069(6)
C5 0.0213(8) 0.0257(9) 0.0180(8) 0.0063(6) -0.0017(6) 0.0088(7)
C6 0.0232(8) 0.0203(8) 0.0223(8) 0.0059(6) -0.0050(7) 0.0063(7)
C11 0.0152(7) 0.0172(7) 0.0139(7) 0.0006(5) 0.0019(5) 0.0064(6)
C12 0.0170(7) 0.0202(8) 0.0154(7) 0.0039(6) 0.0015(6) 0.0081(6)
C13 0.0230(8) 0.0243(8) 0.0205(8) 0.0061(6) -0.0002(6) 0.0109(7)
C14 0.0201(8) 0.0299(9) 0.0229(8) 0.0048(7) -0.0035(6) 0.0122(7)
C15 0.0167(7) 0.0260(9) 0.0191(8) -0.0001(6) -0.0035(6) 0.0079(7)
C16 0.0146(7) 0.0202(7) 0.0138(7) -0.0001(5) 0.0004(5) 0.0068(6)
C21 0.0181(7) 0.0179(7) 0.0178(7) 0.0041(6) 0.0035(6) 0.0060(6)
C22 0.0157(7) 0.0168(7) 0.0178(7) 0.0026(6) 0.0024(6) 0.0056(6)
C23 0.0185(8) 0.0176(7) 0.0193(8) 0.0017(6) 0.0022(6) 0.0053(6)
C24 0.0204(8) 0.0172(8) 0.0227(8) 0.0014(6) 0.0063(6) 0.0037(6)
C25 0.0273(9) 0.0167(8) 0.0289(9) 0.0062(7) 0.0055(7) 0.0063(7)
C26 0.0243(9) 0.0205(8) 0.0238(9) 0.0078(7) 0.0030(7) 0.0078(7)
C27 0.0260(9) 0.0196(8) 0.0277(9) -0.0023(7) 0.0036(7) 0.0011(7)
C31 0.0159(7) 0.0184(7) 0.0147(7) -0.0001(5) 0.0018(5) 0.0059(6)
C32 0.0149(7) 0.0168(7) 0.0162(7) -0.0005(5) 0.0011(5) 0.0047(6)
C33 0.0198(8) 0.0171(7) 0.0198(8) 0.0002(6) 0.0003(6) 0.0071(6)
C34 0.0246(8) 0.0173(8) 0.0188(8) -0.0002(6) 0.0029(6) 0.0061(6)
C35 0.0205(8) 0.0186(8) 0.0203(8) -0.0025(6) 0.0012(6) 0.0014(6)
C36 0.0182(8) 0.0222(8) 0.0173(7) -0.0017(6) -0.0001(6) 0.0045(6)
C37 0.0351(11) 0.0174(8) 0.0357(11) 0.0017(7) 0.0001(9) 0.0065(8)
C41 0.0323(10) 0.0342(11) 0.0209(9) -0.0052(7) 0.0022(7) 0.0154(9)
C42 0.0249(9) 0.0236(8) 0.0256(9) 0.0041(7) 0.0065(7) 0.0141(7)
C43 0.0215(8) 0.0205(8) 0.0305(10) 0.0008(7) 0.0094(7) 0.0032(7)
C51 0.0318(10) 0.0403(12) 0.0267(10) -0.0048(8) 0.0040(8) 0.0209(9)
C52 0.0358(12) 0.0354(12) 0.0392(12) 0.0045(9) 0.0207(10) 0.0047(9)
C53 0.0322(10) 0.0470(13) 0.0177(8) -0.0001(8) 0.0036(7) 0.0214(10)

loop_
_atom_type_symbol
_atom_type_description
_atom_type_scat_dispersion_real
_atom_type_scat_dispersion_imag
_atom_type_scat_source
C C 0.0033 0.0016 'International Tables Vol C Tables 4.2.6.8 and 6.1.1.4'
H H 0.0000 0.0000 'International Tables Vol C Tables 4.2.6.8 and 6.1.1.4'
P P 0.1023 0.0942 'International Tables Vol C Tables 4.2.6.8 and 6.1.1.4'
Ta Ta -0.7052 6.5227 'International Tables Vol C Tables 4.2.6.8 and 6.1.1.4'

loop_
_geom_angle_atom_site_label_1
_geom_angle_atom_site_label_2
_geom_angle_atom_site_label_3
_geom_angle
C11 Ta C1 142.65(6)
C11 Ta C4 142.31(6)
C1 Ta C4 75.03(7)
C11 Ta C22 71.37(6)
C1 Ta C22 133.76(7)
C4 Ta C22 78.49(6)
C11 Ta C32 71.31(6)
C1 Ta C32 79.42(7)
C4 Ta C32 134.96(6)
C22 Ta C32 142.68(6)
C11 Ta C3 143.87(6)
C1 Ta C3 61.43(7)
C4 Ta C3 35.53(7)
C22 Ta C3 75.00(6)
C32 Ta C3 140.80(6)
C11 Ta C6 145.59(6)
C1 Ta C6 35.38(7)
C4 Ta C6 61.13(7)
C22 Ta C6 139.51(6)
C32 Ta C6 76.59(6)
C3 Ta C6 70.54(6)
C11 Ta C2 145.09(6)
C1 Ta C2 34.30(7)
C4 Ta C2 61.15(7)
C22 Ta C2 99.50(6)
C32 Ta C2 111.00(6)
C3 Ta C2 32.41(6)
C6 Ta C2 59.71(7)
C11 Ta C5 146.36(6)
C1 Ta C5 61.03(7)
C4 Ta C5 34.02(6)
C22 Ta C5 110.11(6)
C32 Ta C5 100.97(6)
C3 Ta C5 59.68(6)
C6 Ta C5 32.30(7)
C2 Ta C5 68.54(7)
C11 Ta P1 71.34(5)
C1 Ta P1 129.06(5)
C4 Ta P1 83.56(5)
C22 Ta P1 83.76(4)
C32 Ta P1 84.62(5)
C3 Ta P1 117.83(5)
C6 Ta P1 93.91(5)
C2 Ta P1 142.67(5)
C5 Ta P1 75.40(5)
C11 Ta P2 73.12(5)
C1 Ta P2 81.02(5)
C4 Ta P2 127.32(5)
C22 Ta P2 85.94(4)
C32 Ta P2 83.27(4)
C3 Ta P2 91.88(5)
C6 Ta P2 115.39(5)
C2 Ta P2 72.64(5)
C5 Ta P2 139.81(5)
P1 Ta P2 144.451(15)
C42 P1 C43 100.78(10)
C42 P1 C41 99.02(10)
C43 P1 C41 100.21(10)
C42 P1 Ta 117.92(7)
C43 P1 Ta 116.63(7)
C41 P1 Ta 118.87(7)
C53 P2 C52 101.52(12)
C53 P2 C51 98.21(10)
C52 P2 C51 103.12(12)
C53 P2 Ta 119.31(7)
C52 P2 Ta 115.23(8)
C51 P2 Ta 116.63(8)
C2 C1 C6 116.96(17)
C2 C1 Ta 79.09(11)
C6 C1 Ta 76.93(11)
C3 C2 C1 120.68(18)
C3 C2 Ta 71.94(10)
C1 C2 Ta 66.61(10)
C2 C3 C4 119.79(18)
C2 C3 Ta 75.65(11)
C4 C3 Ta 67.95(10)
C5 C4 C3 117.32(17)
C5 C4 Ta 79.90(11)
C3 C4 Ta 76.52(11)
C6 C5 C4 120.22(18)
C6 C5 Ta 71.55(11)
C4 C5 Ta 66.08(10)
C5 C6 C1 120.24(18)
C5 C6 Ta 76.15(11)
C1 C6 Ta 67.69(10)
C12 C11 C16 118.05(15)
C12 C11 Ta 120.89(12)
C16 C11 Ta 121.04(12)
C13 C12 C11 120.82(16)
C13 C12 C21 124.01(16)
C11 C12 C21 115.10(15)
C14 C13 C12 120.03(17)
C15 C14 C13 120.45(17)
C14 C15 C16 119.80(17)
C15 C16 C11 120.82(16)
C15 C16 C31 123.73(16)
C11 C16 C31 115.32(15)
C26 C21 C22 122.15(17)
C26 C21 C12 121.81(16)
C22 C21 C12 115.90(15)
C23 C22 C21 113.82(16)
C23 C22 Ta 130.09(13)
C21 C22 Ta 116.06(12)
C24 C23 C22 124.98(17)
C25 C24 C23 118.27(17)
C25 C24 C27 121.02(17)
C23 C24 C27 120.71(18)
C26 C25 C24 119.65(17)
C25 C26 C21 120.94(18)
C36 C31 C32 122.36(16)
C36 C31 C16 121.87(16)
C32 C31 C16 115.76(15)
C33 C32 C31 113.54(15)
C33 C32 Ta 130.58(12)
C31 C32 Ta 115.86(12)
C34 C33 C32 124.88(17)
C35 C34 C33 118.81(17)
C35 C34 C37 119.86(17)
C33 C34 C37 121.30(18)
C36 C35 C34 119.13(17)
C35 C36 C31 121.00(17)

loop_
_geom_bond_atom_site_label_1
_geom_bond_atom_site_label_2
_geom_bond_distance
Ta C11 2.2425(17)
Ta C1 2.3160(19)
Ta C4 2.3174(18)
Ta C22 2.3562(19)
Ta C32 2.3619(18)
Ta C3 2.4314(19)
Ta C6 2.4385(19)
Ta C2 2.4778(19)
Ta C5 2.4959(19)
Ta P1 2.6399(8)
Ta P2 2.6416(9)
P1 C42 1.8200(19)
P1 C43 1.821(2)
P1 C41 1.834(2)
P2 C53 1.822(2)
P2 C52 1.824(2)
P2 C51 1.831(2)
C1 C2 1.422(3)
C1 C6 1.449(3)
C2 C3 1.371(3)
C3 C4 1.453(3)
C4 C5 1.418(3)
C5 C6 1.374(3)
C11 C12 1.406(2)
C11 C16 1.407(2)
C12 C13 1.401(2)
C12 C21 1.468(2)
C13 C14 1.386(3)
C14 C15 1.385(3)
C15 C16 1.406(2)
C16 C31 1.463(2)
C21 C26 1.400(3)
C21 C22 1.418(2)
C22 C23 1.415(2)
C23 C24 1.396(3)
C24 C25 1.391(3)
C24 C27 1.502(3)
C25 C26 1.385(3)
C31 C36 1.401(2)
C31 C32 1.423(2)
C32 C33 1.411(2)
C33 C34 1.396(3)
C34 C35 1.395(3)
C34 C37 1.506(3)
C35 C36 1.384(3)
